data_1557832
loop_
_publ_author_name
'Guo, Chenxing'
'Wang, Hu'
'Lynch, Vincent M.'
'Ji, Xiaofan'
'Page, Zachariah A.'
'Sessler, Jonathan L.'

_publ_section_title
;
 Molecular recognition of pyrazine N,N&#x2032;-dioxide using aryl extended
 calix[4]pyrroles
;
_journal_issue 22
_journal_name_full 'Chemical Science'
_journal_page_first 5650
_journal_page_last 5657
_journal_paper_doi 10.1039/D0SC01496F
_journal_volume 11
_journal_year 2020
_chemical_formula_moiety ' 2 C38 H40 N4 O2, 2 C H4 O, C4 H4 N2 O2'
_chemical_formula_sum 'C82 H92 N10 O8'
_chemical_formula_weight 1345.65
_space_group_crystal_system trigonal
_space_group_IT_number 148
_space_group_name_Hall '-R 3'
_space_group_name_H-M_alt 'R -3 :H'
_atom_sites_solution_hydrogens mixed
_audit_creation_method SHELXL-2016/6
_audit_update_record
;
2020-02-20 deposited with the CCDC.	2020-04-20 downloaded from the CCDC.
;
_cell_angle_alpha 90
_cell_angle_beta 90
_cell_angle_gamma 120
_cell_formula_units_Z 9
_cell_length_a 43.6284(11)
_cell_length_b 43.6284(11)
_cell_length_c 10.7942(3)
_cell_measurement_reflns_used 14633
_cell_measurement_temperature 100(2)
_cell_measurement_theta_max 25.4
_cell_measurement_theta_min 2.15
_cell_volume 17793.4(8)
_computing_cell_refinement 'CrystalClear (Rigaku Inc., 2008)'
_computing_data_collection 'CrystalClear (Rigaku Inc., 2008)'
_computing_data_reduction 'CrysAlisPro 1.171.40.53, Rigaku Oxford Diffraction, 2019'
_computing_molecular_graphics 'XP SHELXTL/PC, Siemens Analytical'
_computing_publication_material 'XP SHELXTL/PC, Siemens Analytical'
_computing_structure_refinement 'SHELXL-2016/6 (Sheldrick, 2015)'
_computing_structure_solution
;

Sheldrick. G. M.  (2015) SHELXT. Acta Cryst. A71, 3-8.

;
_diffrn_ambient_temperature 100(2)
_diffrn_measured_fraction_theta_full 0.999
_diffrn_measured_fraction_theta_max 0.999
_diffrn_measurement_device_type 'Rigaku AFC-12 with a Saturn 724+ CCD'
_diffrn_measurement_method \w-scans
_diffrn_radiation_type MoK\a
_diffrn_radiation_wavelength 0.71073
_diffrn_reflns_av_unetI/netI 0.0534
_diffrn_reflns_Laue_measured_fraction_full 0.999
_diffrn_reflns_Laue_measured_fraction_max 0.999
_diffrn_reflns_limit_h_max 25
_diffrn_reflns_limit_h_min -52
_diffrn_reflns_limit_k_max 52
_diffrn_reflns_limit_k_min -52
_diffrn_reflns_limit_l_max 13
_diffrn_reflns_limit_l_min -13
_diffrn_reflns_number 7231
_diffrn_reflns_point_group_measured_fraction_full 0.999
_diffrn_reflns_point_group_measured_fraction_max 0.999
_diffrn_reflns_theta_full 25.242
_diffrn_reflns_theta_max 25.349
_diffrn_reflns_theta_min 2.173
_diffrn_source 'fine focus sealed tube'
_exptl_absorpt_coefficient_mu 0.074
_exptl_absorpt_correction_T_max 1.00
_exptl_absorpt_correction_T_min 0.717
_exptl_absorpt_correction_type multi-scan
_exptl_absorpt_process_details
;
CrysAlisPro 1.171.40.53 (Rigaku Oxford Diffraction, 2019)
Empirical absorption correction using spherical harmonics,
 implemented in SCALE3 ABSPACK scaling algorithm.
;
_exptl_crystal_colour yellow
_exptl_crystal_density_diffrn 1.130
_exptl_crystal_description prism
_exptl_crystal_F_000 6462
_exptl_crystal_size_max 0.290
_exptl_crystal_size_mid 0.150
_exptl_crystal_size_min 0.130
_refine_diff_density_max 1.093
_refine_diff_density_min -0.253
_refine_diff_density_rms 0.052
_refine_ls_extinction_method none
_refine_ls_goodness_of_fit_ref 1.035
_refine_ls_hydrogen_treatment constr
_refine_ls_matrix_type full
_refine_ls_number_parameters 459
_refine_ls_number_reflns 7231
_refine_ls_number_restraints 300
_refine_ls_restrained_S_all 1.034
_refine_ls_R_factor_all 0.0979
_refine_ls_R_factor_gt 0.0706
_refine_ls_shift/su_max 0.001
_refine_ls_shift/su_mean 0.000
_refine_ls_structure_factor_coef Fsqd
_refine_ls_weighting_details 'w=1/[\s^2^(Fo^2^)+(0.0930P)^2^+17.2975P] where P=(Fo^2^+2Fc^2^)/3'
_refine_ls_weighting_scheme calc
_refine_ls_wR_factor_gt 0.1611
_refine_ls_wR_factor_ref 0.1751
_reflns_Friedel_coverage 0.000
_reflns_number_gt 5424
_reflns_number_total 7231
_reflns_threshold_expression 'I > 2\s(I)'
_cod_data_source_file d0sc01496f3.cif
_cod_data_source_block shelx_CCDC4
_cod_depositor_comments
;Adding full bibliography for 1557828--1557833.cif.

 Adding full bibliography for 1557828--1557833.cif.
;
_cod_original_cell_volume 17793.4(10)
_cod_database_code 1557832
_shelx_shelxl_version_number 2016/6
_shelx_space_group_comment
;
The symmetry employed for this shelxl refinement is uniquely defined
by the following loop, which should always be used as a source of
symmetry information in preference to the above space-group names.
They are only intended as comments.
;
_shelx_estimated_absorpt_t_min 0.979
_shelx_estimated_absorpt_t_max 0.990
_platon_squeeze_void_probe_radius 1.20

loop_
_space_group_symop_operation_xyz
'x, y, z'
'-y, x-y, z'
'-x+y, -x, z'
'x+2/3, y+1/3, z+1/3'
'-y+2/3, x-y+1/3, z+1/3'
'-x+y+2/3, -x+1/3, z+1/3'
'x+1/3, y+2/3, z+2/3'
'-y+1/3, x-y+2/3, z+2/3'
'-x+y+1/3, -x+2/3, z+2/3'
'-x, -y, -z'
'y, -x+y, -z'
'x-y, x, -z'
'-x+2/3, -y+1/3, -z+1/3'
'y+2/3, -x+y+1/3, -z+1/3'
'x-y+2/3, x+1/3, -z+1/3'
'-x+1/3, -y+2/3, -z+2/3'
'y+1/3, -x+y+2/3, -z+2/3'
'x-y+1/3, x+2/3, -z+2/3'

loop_
_atom_site_label
_atom_site_type_symbol
_atom_site_fract_x
_atom_site_fract_y
_atom_site_fract_z
_atom_site_U_iso_or_equiv
_atom_site_adp_type
_atom_site_occupancy
_atom_site_site_symmetry_order
_atom_site_calc_flag
_atom_site_refinement_flags_posn
_atom_site_refinement_flags_adp
_atom_site_refinement_flags_occupancy
_atom_site_disorder_assembly
_atom_site_disorder_group
O1 O 0.61144(14) 0.26404(11) 0.1138(4) 0.1200(16) Uani 1 1 d . U . . .
H1O H 0.618571 0.281537 0.158331 0.180 Uiso 1 1 d R U . . .
O2 O 0.76614(6) 0.13804(7) 0.8293(2) 0.0537(7) Uani 1 1 d . U . . .
H2O H 0.777684 0.128966 0.806340 0.080 Uiso 1 1 d R U . . .
N1 N 0.56483(8) 0.12510(8) 0.6294(3) 0.0409(7) Uani 1 1 d . U . . .
H1N H 0.546321 0.104347 0.627473 0.049 Uiso 1 1 d R U . . .
N2 N 0.58853(8) 0.10757(8) 0.3442(3) 0.0412(7) Uani 1 1 d . U . . .
H2N H 0.608000 0.123084 0.377946 0.049 Uiso 1 1 d R U . . .
N3 N 0.61840(7) 0.05906(7) 0.4805(2) 0.0344(6) Uani 1 1 d . U . . .
H3N H 0.619744 0.078369 0.505757 0.041 Uiso 1 1 d R U . . .
N4 N 0.60325(8) 0.08156(8) 0.7581(3) 0.0392(7) Uani 1 1 d . U . . .
H4N H 0.621567 0.099373 0.726131 0.047 Uiso 1 1 d R U . . .
C1 C 0.58714(10) 0.13953(10) 0.7296(3) 0.0419(9) Uani 1 1 d . U . . .
C2 C 0.61286(11) 0.17256(11) 0.6952(4) 0.0514(10) Uani 1 1 d . U . . .
H2 H 0.632109 0.188860 0.745006 0.062 Uiso 1 1 calc R U . . .
C3 C 0.60577(12) 0.17820(11) 0.5723(4) 0.0509(10) Uani 1 1 d . U . . .
H3 H 0.619348 0.199061 0.524849 0.061 Uiso 1 1 calc R U . . .
C4 C 0.57601(11) 0.14844(10) 0.5336(3) 0.0440(9) Uani 1 1 d . U . . .
C5 C 0.55582(11) 0.13932(11) 0.4116(3) 0.0464(9) Uani 1 1 d . U . . .
C6 C 0.55747(10) 0.10913(10) 0.3491(3) 0.0429(9) Uani 1 1 d . U . . .
C7 C 0.53306(10) 0.08088(11) 0.2814(3) 0.0475(9) Uani 1 1 d . U . . .
H7 H 0.509108 0.074696 0.268491 0.057 Uiso 1 1 calc R U . . .
C8 C 0.54953(10) 0.06243(11) 0.2341(3) 0.0454(9) Uani 1 1 d . U . . .
H8 H 0.538579 0.041941 0.183150 0.054 Uiso 1 1 calc R U . . .
C9 C 0.58386(9) 0.07910(9) 0.2740(3) 0.0370(8) Uani 1 1 d . U . . .
C10 C 0.61283(9) 0.07034(9) 0.2527(3) 0.0395(8) Uani 1 1 d . U . . .
C11 C 0.61443(8) 0.04828(9) 0.3587(3) 0.0376(8) Uani 1 1 d . U . . .
C12 C 0.61223(9) 0.01573(10) 0.3585(3) 0.0428(9) Uani 1 1 d . U . . .
H12 H 0.609445 0.001653 0.287639 0.051 Uiso 1 1 calc R U . . .
C13 C 0.61486(9) 0.00689(9) 0.4831(4) 0.0425(9) Uani 1 1 d . U . . .
H13 H 0.613963 -0.014243 0.510392 0.051 Uiso 1 1 calc R U . . .
C14 C 0.61889(8) 0.03400(9) 0.5567(3) 0.0363(8) Uani 1 1 d . U . . .
C15 C 0.62399(9) 0.03942(9) 0.6963(3) 0.0396(8) Uani 1 1 d . U . . .
C16 C 0.59681(9) 0.04729(9) 0.7529(3) 0.0368(8) Uani 1 1 d . U . . .
C17 C 0.56487(10) 0.02673(11) 0.8056(4) 0.0479(9) Uani 1 1 d . U . . .
H17 H 0.553025 0.001697 0.813146 0.057 Uiso 1 1 calc R U . . .
C18 C 0.55206(11) 0.04908(11) 0.8476(4) 0.0504(10) Uani 1 1 d . U . . .
H18 H 0.530226 0.041664 0.888894 0.061 Uiso 1 1 calc R U . . .
C19 C 0.57656(10) 0.08297(10) 0.8185(3) 0.0411(9) Uani 1 1 d . U . . .
C20 C 0.58079(11) 0.11890(11) 0.8476(3) 0.0484(10) Uani 1 1 d . U . . .
C21 C 0.51623(11) 0.12663(13) 0.4378(4) 0.0576(11) Uani 1 1 d . U . . .
H21A H 0.505989 0.104962 0.487714 0.086 Uiso 1 1 calc R U . . .
H21B H 0.503378 0.121831 0.359258 0.086 Uiso 1 1 calc R U . . .
H21C H 0.514343 0.145082 0.483152 0.086 Uiso 1 1 calc R U . . .
C22 C 0.60539(11) 0.04944(11) 0.1312(3) 0.0503(10) Uani 1 1 d . U . . .
H22A H 0.605352 0.063997 0.062121 0.075 Uiso 1 1 calc R U . . .
H22B H 0.582251 0.027798 0.136397 0.075 Uiso 1 1 calc R U . . .
H22C H 0.623804 0.043196 0.117616 0.075 Uiso 1 1 calc R U . . .
C23 C 0.64877(10) 0.10420(10) 0.2417(4) 0.0484(9) Uani 1 1 d . U . . .
H23A H 0.653856 0.117882 0.318525 0.073 Uiso 1 1 calc R U . . .
H23B H 0.648260 0.118378 0.172170 0.073 Uiso 1 1 calc R U . . .
H23C H 0.667219 0.098040 0.227421 0.073 Uiso 1 1 calc R U . . .
C24 C 0.61867(10) 0.00462(10) 0.7539(4) 0.0488(9) Uani 1 1 d . U . . .
H24A H 0.620759 0.007052 0.844182 0.073 Uiso 1 1 calc R U . . .
H24B H 0.636751 -0.000355 0.721824 0.073 Uiso 1 1 calc R U . . .
H24C H 0.595126 -0.014874 0.732046 0.073 Uiso 1 1 calc R U . . .
C25 C 0.54713(12) 0.11412(13) 0.9110(4) 0.0614(12) Uani 1 1 d . U . . .
H25A H 0.550188 0.137380 0.931441 0.092 Uiso 1 1 calc R U . . .
H25B H 0.542820 0.100308 0.987159 0.092 Uiso 1 1 calc R U . . .
H25C H 0.526919 0.101634 0.854959 0.092 Uiso 1 1 calc R U . . .
C26 C 0.61224(13) 0.13920(12) 0.9356(4) 0.0607(12) Uani 1 1 d . U . . .
H26A H 0.633940 0.142718 0.895637 0.091 Uiso 1 1 calc R U . . .
H26B H 0.608184 0.125593 1.012076 0.091 Uiso 1 1 calc R U . . .
H26C H 0.614689 0.162251 0.955220 0.091 Uiso 1 1 calc R U . . .
C27 C 0.57116(12) 0.17246(11) 0.3296(3) 0.0506(10) Uani 1 1 d . U . . .
C28 C 0.58669(12) 0.17452(11) 0.2164(4) 0.0557(10) Uani 1 1 d . U . . .
H28 H 0.588120 0.154718 0.187419 0.067 Uiso 1 1 calc R U . . .
C29 C 0.60033(16) 0.20485(14) 0.1434(4) 0.0773(14) Uani 1 1 d . U . . .
H29 H 0.611082 0.205668 0.066049 0.093 Uiso 1 1 calc R U . . .
C30 C 0.59816(16) 0.23394(15) 0.1843(5) 0.0813(15) Uani 1 1 d . U . . .
C31 C 0.58193(16) 0.23218(14) 0.2944(4) 0.0754(14) Uani 1 1 d . U . . .
H31 H 0.579630 0.251648 0.321534 0.090 Uiso 1 1 calc R U . . .
C32 C 0.56883(14) 0.20191(13) 0.3665(4) 0.0660(13) Uani 1 1 d . U . . .
H32 H 0.557928 0.201177 0.443470 0.079 Uiso 1 1 calc R U . . .
C33 C 0.66171(9) 0.06863(9) 0.7286(3) 0.0379(8) Uani 1 1 d . U . . .
C34 C 0.67023(10) 0.08233(10) 0.8483(3) 0.0440(9) Uani 1 1 d . U . . .
H34 H 0.651906 0.075016 0.908067 0.053 Uiso 1 1 calc R U . . .
C35 C 0.70458(10) 0.10624(10) 0.8823(3) 0.0444(9) Uani 1 1 d . U . . .
H35 H 0.709502 0.115872 0.963618 0.053 Uiso 1 1 calc R U . . .
C36 C 0.73143(9) 0.11603(10) 0.7993(3) 0.0421(9) Uani 1 1 d . U . . .
C37 C 0.72343(10) 0.10276(12) 0.6805(4) 0.0554(11) Uani 1 1 d . U . . .
H37 H 0.741903 0.109429 0.621725 0.066 Uiso 1 1 calc R U . . .
C38 C 0.68882(9) 0.07986(11) 0.6461(3) 0.0480(10) Uani 1 1 d . U . . .
H38 H 0.683816 0.071759 0.562918 0.058 Uiso 1 1 calc R U . . .
O4 O 0.49911(6) 0.05472(6) 0.6102(2) 0.0421(6) Uani 1 1 d . U . . .
N5 N 0.49966(7) 0.02805(7) 0.5567(2) 0.0331(6) Uani 1 1 d . U . . .
C40 C 0.53017(9) 0.02855(10) 0.5348(3) 0.0442(9) Uani 1 1 d . U . . .
H40 H 0.551887 0.048593 0.559058 0.053 Uiso 1 1 calc R U . . .
C41 C 0.53054(9) 0.00076(10) 0.4784(3) 0.0413(9) Uani 1 1 d . U . . .
H41 H 0.552258 0.001978 0.468910 0.050 Uiso 1 1 d R U . . .
O3 O 0.64694(7) 0.13521(7) 0.5518(2) 0.0478(6) Uani 1 1 d . U . . .
H3O H 0.635734 0.142845 0.588592 0.072 Uiso 1 1 d R U . . .
C39 C 0.68349(11) 0.15781(13) 0.5764(4) 0.0654(12) Uani 1 1 d . U . . .
H39A H 0.687629 0.158821 0.665918 0.098 Uiso 1 1 calc R U . . .
H39B H 0.690905 0.181626 0.545377 0.098 Uiso 1 1 calc R U . . .
H39C H 0.697184 0.148583 0.534851 0.098 Uiso 1 1 calc R U . . .

loop_
_atom_site_aniso_label
_atom_site_aniso_U_11
_atom_site_aniso_U_22
_atom_site_aniso_U_33
_atom_site_aniso_U_23
_atom_site_aniso_U_13
_atom_site_aniso_U_12
O1 0.195(5) 0.091(3) 0.102(3) 0.035(2) 0.034(3) 0.092(3)
O2 0.0363(14) 0.0637(18) 0.0600(17) -0.0163(14) -0.0108(12) 0.0243(14)
N1 0.0476(18) 0.0471(17) 0.0377(16) -0.0028(14) 0.0009(14) 0.0309(15)
N2 0.0422(17) 0.0471(18) 0.0356(16) -0.0089(13) -0.0085(13) 0.0233(15)
N3 0.0331(15) 0.0363(16) 0.0358(16) -0.0066(13) -0.0022(12) 0.0189(13)
N4 0.0428(17) 0.0407(17) 0.0355(15) -0.0012(13) 0.0026(13) 0.0219(14)
C1 0.056(2) 0.043(2) 0.0369(19) -0.0119(16) -0.0083(17) 0.0321(19)
C2 0.063(3) 0.044(2) 0.049(2) -0.0152(18) -0.0124(19) 0.028(2)
C3 0.063(3) 0.046(2) 0.050(2) -0.0033(18) 0.0017(19) 0.031(2)
C4 0.054(2) 0.055(2) 0.0371(19) -0.0041(17) -0.0015(17) 0.038(2)
C5 0.056(2) 0.058(2) 0.040(2) -0.0018(18) -0.0017(17) 0.041(2)
C6 0.041(2) 0.054(2) 0.0351(19) 0.0029(17) -0.0029(16) 0.0255(18)
C7 0.042(2) 0.067(3) 0.038(2) -0.0015(18) -0.0040(17) 0.030(2)
C8 0.042(2) 0.054(2) 0.0335(19) -0.0100(17) -0.0079(16) 0.0194(19)
C9 0.041(2) 0.041(2) 0.0265(17) -0.0053(15) -0.0024(15) 0.0187(17)
C10 0.0361(19) 0.045(2) 0.0320(18) -0.0070(15) 0.0001(15) 0.0159(17)
C11 0.0262(17) 0.043(2) 0.041(2) -0.0117(16) -0.0009(14) 0.0157(16)
C12 0.0315(19) 0.047(2) 0.049(2) -0.0190(17) -0.0081(16) 0.0185(17)
C13 0.0367(19) 0.036(2) 0.060(2) -0.0118(17) -0.0065(17) 0.0218(17)
C14 0.0261(17) 0.0367(19) 0.047(2) -0.0072(16) -0.0034(15) 0.0160(15)
C15 0.038(2) 0.043(2) 0.042(2) 0.0001(16) -0.0027(16) 0.0237(17)
C16 0.0361(19) 0.043(2) 0.0345(18) -0.0008(15) -0.0056(15) 0.0217(17)
C17 0.041(2) 0.044(2) 0.058(2) 0.0041(18) 0.0013(18) 0.0208(18)
C18 0.048(2) 0.066(3) 0.051(2) 0.0079(19) 0.0109(18) 0.038(2)
C19 0.046(2) 0.053(2) 0.0318(18) -0.0033(16) -0.0009(16) 0.0308(19)
C20 0.061(2) 0.062(2) 0.035(2) -0.0088(18) -0.0029(18) 0.040(2)
C21 0.063(3) 0.081(3) 0.048(2) -0.002(2) -0.002(2) 0.050(2)
C22 0.055(2) 0.057(2) 0.036(2) -0.0116(17) 0.0046(17) 0.026(2)
C23 0.047(2) 0.049(2) 0.043(2) -0.0045(18) 0.0006(17) 0.0189(19)
C24 0.048(2) 0.044(2) 0.059(2) 0.0034(18) -0.0034(18) 0.0266(19)
C25 0.083(3) 0.074(3) 0.045(2) 0.000(2) 0.014(2) 0.053(3)
C26 0.083(3) 0.064(3) 0.039(2) -0.015(2) -0.011(2) 0.040(3)
C27 0.067(3) 0.066(3) 0.035(2) -0.0049(18) -0.0039(18) 0.046(2)
C28 0.070(3) 0.058(3) 0.050(2) -0.0004(19) 0.005(2) 0.040(2)
C29 0.107(4) 0.081(3) 0.062(3) 0.012(2) 0.027(3) 0.060(3)
C30 0.113(4) 0.078(3) 0.067(3) 0.009(3) 0.008(3) 0.059(3)
C31 0.119(4) 0.086(3) 0.058(3) 0.000(2) -0.005(3) 0.079(3)
C32 0.105(4) 0.078(3) 0.046(2) 0.004(2) 0.002(2) 0.068(3)
C33 0.0385(19) 0.047(2) 0.0359(19) -0.0035(16) -0.0043(15) 0.0268(17)
C34 0.045(2) 0.058(2) 0.0351(19) 0.0004(17) -0.0045(16) 0.0301(19)
C35 0.050(2) 0.059(2) 0.0333(18) -0.0052(17) -0.0078(17) 0.034(2)
C36 0.0339(19) 0.047(2) 0.046(2) -0.0131(17) -0.0096(16) 0.0205(17)
C37 0.033(2) 0.081(3) 0.049(2) -0.019(2) 0.0017(17) 0.027(2)
C38 0.036(2) 0.066(3) 0.039(2) -0.0203(18) -0.0052(16) 0.0240(19)
O4 0.0402(14) 0.0472(15) 0.0423(13) -0.0071(12) 0.0045(11) 0.0243(12)
N5 0.0309(15) 0.0452(17) 0.0251(14) -0.0005(12) 0.0015(11) 0.0206(14)
C40 0.0290(19) 0.055(2) 0.049(2) -0.0113(18) -0.0005(16) 0.0208(17)
C41 0.0271(19) 0.053(2) 0.045(2) -0.0043(17) 0.0026(15) 0.0209(17)
O3 0.0439(15) 0.0455(15) 0.0517(15) -0.0117(12) -0.0049(12) 0.0207(13)
C39 0.051(3) 0.063(3) 0.066(3) -0.007(2) 0.001(2) 0.017(2)

loop_
_atom_type_symbol
_atom_type_description
_atom_type_scat_dispersion_real
_atom_type_scat_dispersion_imag
_atom_type_scat_source
C C 0.0033 0.0016 'International Tables Vol C Tables 4.2.6.8 and 6.1.1.4'
H H 0.0000 0.0000 'International Tables Vol C Tables 4.2.6.8 and 6.1.1.4'
N N 0.0061 0.0033 'International Tables Vol C Tables 4.2.6.8 and 6.1.1.4'
O O 0.0106 0.0060 'International Tables Vol C Tables 4.2.6.8 and 6.1.1.4'

loop_
_geom_angle_atom_site_label_1
_geom_angle_atom_site_label_2
_geom_angle_atom_site_label_3
_geom_angle
_geom_angle_site_symmetry_1
_geom_angle_site_symmetry_3
_geom_angle_publ_flag
C30 O1 H1O 110.4 . . ?
C36 O2 H2O 108.8 . . ?
C4 N1 C1 110.4(3) . . ?
C4 N1 H1N 124.5 . . ?
C1 N1 H1N 125.1 . . ?
C9 N2 C6 110.8(3) . . ?
C9 N2 H2N 125.8 . . ?
C6 N2 H2N 123.3 . . ?
C11 N3 C14 110.4(3) . . ?
C11 N3 H3N 124.9 . . ?
C14 N3 H3N 124.7 . . ?
C19 N4 C16 110.7(3) . . ?
C19 N4 H4N 125.4 . . ?
C16 N4 H4N 123.9 . . ?
C2 C1 N1 106.8(3) . . ?
C2 C1 C20 132.2(3) . . ?
N1 C1 C20 121.0(3) . . ?
C1 C2 C3 107.7(3) . . ?
C1 C2 H2 126.2 . . ?
C3 C2 H2 126.2 . . ?
C4 C3 C2 108.0(4) . . ?
C4 C3 H3 126.0 . . ?
C2 C3 H3 126.0 . . ?
N1 C4 C3 107.1(3) . . ?
N1 C4 C5 121.2(3) . . ?
C3 C4 C5 131.7(4) . . ?
C6 C5 C4 109.9(3) . . ?
C6 C5 C27 112.0(3) . . ?
C4 C5 C27 109.3(3) . . ?
C6 C5 C21 107.4(3) . . ?
C4 C5 C21 109.3(3) . . ?
C27 C5 C21 108.9(3) . . ?
C7 C6 N2 105.9(3) . . ?
C7 C6 C5 131.9(3) . . ?
N2 C6 C5 122.0(3) . . ?
C6 C7 C8 108.5(3) . . ?
C6 C7 H7 125.8 . . ?
C8 C7 H7 125.8 . . ?
C9 C8 C7 108.4(3) . . ?
C9 C8 H8 125.8 . . ?
C7 C8 H8 125.8 . . ?
C8 C9 N2 106.3(3) . . ?
C8 C9 C10 130.6(3) . . ?
N2 C9 C10 123.1(3) . . ?
C9 C10 C11 110.8(3) . . ?
C9 C10 C23 110.6(3) . . ?
C11 C10 C23 108.7(3) . . ?
C9 C10 C22 109.0(3) . . ?
C11 C10 C22 109.3(3) . . ?
C23 C10 C22 108.5(3) . . ?
N3 C11 C12 106.6(3) . . ?
N3 C11 C10 122.7(3) . . ?
C12 C11 C10 130.7(3) . . ?
C11 C12 C13 107.8(3) . . ?
C11 C12 H12 126.1 . . ?
C13 C12 H12 126.1 . . ?
C14 C13 C12 108.1(3) . . ?
C14 C13 H13 126.0 . . ?
C12 C13 H13 126.0 . . ?
C13 C14 N3 107.2(3) . . ?
C13 C14 C15 131.1(3) . . ?
N3 C14 C15 121.8(3) . . ?
C16 C15 C14 111.3(3) . . ?
C16 C15 C33 110.8(3) . . ?
C14 C15 C33 111.5(3) . . ?
C16 C15 C24 108.0(3) . . ?
C14 C15 C24 107.8(3) . . ?
C33 C15 C24 107.2(3) . . ?
C17 C16 N4 106.6(3) . . ?
C17 C16 C15 133.1(3) . . ?
N4 C16 C15 120.2(3) . . ?
C16 C17 C18 108.0(3) . . ?
C16 C17 H17 126.0 . . ?
C18 C17 H17 126.0 . . ?
C19 C18 C17 107.9(3) . . ?
C19 C18 H18 126.0 . . ?
C17 C18 H18 126.0 . . ?
C18 C19 N4 106.7(3) . . ?
C18 C19 C20 134.4(3) . . ?
N4 C19 C20 118.7(3) . . ?
C1 C20 C19 109.5(3) . . ?
C1 C20 C26 109.6(3) . . ?
C19 C20 C26 109.7(3) . . ?
C1 C20 C25 109.6(3) . . ?
C19 C20 C25 109.7(4) . . ?
C26 C20 C25 108.7(3) . . ?
C5 C21 H21A 109.5 . . ?
C5 C21 H21B 109.5 . . ?
H21A C21 H21B 109.5 . . ?
C5 C21 H21C 109.5 . . ?
H21A C21 H21C 109.5 . . ?
H21B C21 H21C 109.5 . . ?
C10 C22 H22A 109.5 . . ?
C10 C22 H22B 109.5 . . ?
H22A C22 H22B 109.5 . . ?
C10 C22 H22C 109.5 . . ?
H22A C22 H22C 109.5 . . ?
H22B C22 H22C 109.5 . . ?
C10 C23 H23A 109.5 . . ?
C10 C23 H23B 109.5 . . ?
H23A C23 H23B 109.5 . . ?
C10 C23 H23C 109.5 . . ?
H23A C23 H23C 109.5 . . ?
H23B C23 H23C 109.5 . . ?
C15 C24 H24A 109.5 . . ?
C15 C24 H24B 109.5 . . ?
H24A C24 H24B 109.5 . . ?
C15 C24 H24C 109.5 . . ?
H24A C24 H24C 109.5 . . ?
H24B C24 H24C 109.5 . . ?
C20 C25 H25A 109.5 . . ?
C20 C25 H25B 109.5 . . ?
H25A C25 H25B 109.5 . . ?
C20 C25 H25C 109.5 . . ?
H25A C25 H25C 109.5 . . ?
H25B C25 H25C 109.5 . . ?
C20 C26 H26A 109.5 . . ?
C20 C26 H26B 109.5 . . ?
H26A C26 H26B 109.5 . . ?
C20 C26 H26C 109.5 . . ?
H26A C26 H26C 109.5 . . ?
H26B C26 H26C 109.5 . . ?
C28 C27 C32 116.9(4) . . ?
C28 C27 C5 122.8(3) . . ?
C32 C27 C5 120.3(4) . . ?
C27 C28 C29 121.8(4) . . ?
C27 C28 H28 119.1 . . ?
C29 C28 H28 119.1 . . ?
C30 C29 C28 119.7(4) . . ?
C30 C29 H29 120.1 . . ?
C28 C29 H29 120.1 . . ?
C31 C30 O1 119.7(5) . . ?
C31 C30 C29 119.6(5) . . ?
O1 C30 C29 120.6(5) . . ?
C30 C31 C32 119.8(4) . . ?
C30 C31 H31 120.1 . . ?
C32 C31 H31 120.1 . . ?
C31 C32 C27 122.1(4) . . ?
C31 C32 H32 119.0 . . ?
C27 C32 H32 119.0 . . ?
C38 C33 C34 117.0(3) . . ?
C38 C33 C15 121.9(3) . . ?
C34 C33 C15 120.8(3) . . ?
C35 C34 C33 121.8(3) . . ?
C35 C34 H34 119.1 . . ?
C33 C34 H34 119.1 . . ?
C36 C35 C34 120.0(3) . . ?
C36 C35 H35 120.0 . . ?
C34 C35 H35 120.0 . . ?
C35 C36 O2 122.8(3) . . ?
C35 C36 C37 118.9(3) . . ?
O2 C36 C37 118.3(3) . . ?
C36 C37 C38 120.6(3) . . ?
C36 C37 H37 119.7 . . ?
C38 C37 H37 119.7 . . ?
C33 C38 C37 121.6(3) . . ?
C33 C38 H38 119.2 . . ?
C37 C38 H38 119.2 . . ?
O4 N5 C40 121.5(3) . . ?
O4 N5 C41 120.7(3) . 10_656 ?
C40 N5 C41 117.8(3) . 10_656 ?
N5 C40 C41 121.1(3) . . ?
N5 C40 H40 119.4 . . ?
C41 C40 H40 119.4 . . ?
N5 C41 C40 121.0(3) 10_656 . ?
N5 C41 H41 121.3 10_656 . ?
C40 C41 H41 117.6 . . ?
C39 O3 H3O 108.6 . . ?
O3 C39 H39A 109.5 . . ?
O3 C39 H39B 109.5 . . ?
H39A C39 H39B 109.5 . . ?
O3 C39 H39C 109.5 . . ?
H39A C39 H39C 109.5 . . ?
H39B C39 H39C 109.5 . . ?

loop_
_geom_bond_atom_site_label_1
_geom_bond_atom_site_label_2
_geom_bond_distance
_geom_bond_site_symmetry_2
_geom_bond_publ_flag
O1 C30 1.370(6) . ?
O1 H1O 0.8203 . ?
O2 C36 1.366(4) . ?
O2 H2O 0.8188 . ?
N1 C4 1.359(5) . ?
N1 C1 1.379(5) . ?
N1 H1N 0.8608 . ?
N2 C9 1.380(4) . ?
N2 C6 1.391(5) . ?
N2 H2N 0.8587 . ?
N3 C11 1.378(4) . ?
N3 C14 1.377(4) . ?
N3 H3N 0.8591 . ?
N4 C19 1.363(4) . ?
N4 C16 1.378(4) . ?
N4 H4N 0.8604 . ?
C1 C2 1.363(6) . ?
C1 C20 1.503(5) . ?
C2 C3 1.412(5) . ?
C2 H2 0.9500 . ?
C3 C4 1.364(6) . ?
C3 H3 0.9500 . ?
C4 C5 1.523(5) . ?
C5 C6 1.513(5) . ?
C5 C27 1.534(6) . ?
C5 C21 1.554(6) . ?
C6 C7 1.369(5) . ?
C7 C8 1.415(5) . ?
C7 H7 0.9500 . ?
C8 C9 1.367(5) . ?
C8 H8 0.9500 . ?
C9 C10 1.510(5) . ?
C10 C11 1.519(5) . ?
C10 C23 1.529(5) . ?
C10 C22 1.537(5) . ?
C11 C12 1.375(5) . ?
C12 C13 1.420(5) . ?
C12 H12 0.9500 . ?
C13 C14 1.361(5) . ?
C13 H13 0.9500 . ?
C14 C15 1.524(5) . ?
C15 C16 1.518(5) . ?
C15 C33 1.535(5) . ?
C15 C24 1.547(5) . ?
C16 C17 1.349(5) . ?
C17 C18 1.419(5) . ?
C17 H17 0.9500 . ?
C18 C19 1.359(6) . ?
C18 H18 0.9500 . ?
C19 C20 1.517(5) . ?
C20 C26 1.534(6) . ?
C20 C25 1.537(6) . ?
C21 H21A 0.9800 . ?
C21 H21B 0.9800 . ?
C21 H21C 0.9800 . ?
C22 H22A 0.9800 . ?
C22 H22B 0.9800 . ?
C22 H22C 0.9800 . ?
C23 H23A 0.9800 . ?
C23 H23B 0.9800 . ?
C23 H23C 0.9800 . ?
C24 H24A 0.9800 . ?
C24 H24B 0.9800 . ?
C24 H24C 0.9800 . ?
C25 H25A 0.9800 . ?
C25 H25B 0.9800 . ?
C25 H25C 0.9800 . ?
C26 H26A 0.9800 . ?
C26 H26B 0.9800 . ?
C26 H26C 0.9800 . ?
C27 C28 1.378(6) . ?
C27 C32 1.397(6) . ?
C28 C29 1.392(6) . ?
C28 H28 0.9500 . ?
C29 C30 1.391(7) . ?
C29 H29 0.9500 . ?
C30 C31 1.366(7) . ?
C31 C32 1.386(7) . ?
C31 H31 0.9500 . ?
C32 H32 0.9500 . ?
C33 C38 1.361(5) . ?
C33 C34 1.394(5) . ?
C34 C35 1.380(5) . ?
C34 H34 0.9500 . ?
C35 C36 1.363(5) . ?
C35 H35 0.9500 . ?
C36 C37 1.378(5) . ?
C37 C38 1.381(5) . ?
C37 H37 0.9500 . ?
C38 H38 0.9500 . ?
O4 N5 1.310(3) . ?
N5 C40 1.341(4) . ?
N5 C41 1.343(4) 10_656 ?
C40 C41 1.364(5) . ?
C40 H40 0.9500 . ?
C41 H41 0.9278 . ?
O3 C39 1.419(5) . ?
O3 H3O 0.8187 . ?
C39 H39A 0.9800 . ?
C39 H39B 0.9800 . ?
C39 H39C 0.9800 . ?

loop_
_geom_hbond_atom_site_label_D
_geom_hbond_atom_site_label_H
_geom_hbond_atom_site_label_A
_geom_hbond_distance_DH
_geom_hbond_distance_HA
_geom_hbond_distance_DA
_geom_hbond_angle_DHA
_geom_hbond_site_symmetry_A
N1 H1N O4 0.86 2.12 2.981(4) 175.1 .
N2 H2N O3 0.86 2.41 3.146(4) 144.7 .
N3 H3N O3 0.86 2.21 3.007(4) 155.3 .
N4 H4N O3 0.86 2.34 3.099(4) 147.2 .

loop_
_geom_torsion_atom_site_label_1
_geom_torsion_atom_site_label_2
_geom_torsion_atom_site_label_3
_geom_torsion_atom_site_label_4
_geom_torsion
_geom_torsion_site_symmetry_1
_geom_torsion_site_symmetry_2
_geom_torsion_site_symmetry_3
_geom_torsion_site_symmetry_4
_geom_torsion_publ_flag
C4 N1 C1 C2 -0.2(4) . . . . ?
C4 N1 C1 C20 -179.5(3) . . . . ?
N1 C1 C2 C3 0.4(4) . . . . ?
C20 C1 C2 C3 179.5(4) . . . . ?
C1 C2 C3 C4 -0.4(4) . . . . ?
C1 N1 C4 C3 0.0(4) . . . . ?
C1 N1 C4 C5 -179.3(3) . . . . ?
C2 C3 C4 N1 0.3(4) . . . . ?
C2 C3 C4 C5 179.4(4) . . . . ?
N1 C4 C5 C6 -65.5(4) . . . . ?
C3 C4 C5 C6 115.5(4) . . . . ?
N1 C4 C5 C27 171.2(3) . . . . ?
C3 C4 C5 C27 -7.8(6) . . . . ?
N1 C4 C5 C21 52.1(4) . . . . ?
C3 C4 C5 C21 -126.9(5) . . . . ?
C9 N2 C6 C7 0.5(4) . . . . ?
C9 N2 C6 C5 -175.2(3) . . . . ?
C4 C5 C6 C7 142.8(4) . . . . ?
C27 C5 C6 C7 -95.6(5) . . . . ?
C21 C5 C6 C7 24.0(5) . . . . ?
C4 C5 C6 N2 -42.7(5) . . . . ?
C27 C5 C6 N2 78.9(4) . . . . ?
C21 C5 C6 N2 -161.5(3) . . . . ?
N2 C6 C7 C8 -0.8(4) . . . . ?
C5 C6 C7 C8 174.4(4) . . . . ?
C6 C7 C8 C9 0.8(4) . . . . ?
C7 C8 C9 N2 -0.5(4) . . . . ?
C7 C8 C9 C10 178.9(4) . . . . ?
C6 N2 C9 C8 0.0(4) . . . . ?
C6 N2 C9 C10 -179.5(3) . . . . ?
C8 C9 C10 C11 -94.4(4) . . . . ?
N2 C9 C10 C11 84.9(4) . . . . ?
C8 C9 C10 C23 145.0(4) . . . . ?
N2 C9 C10 C23 -35.7(5) . . . . ?
C8 C9 C10 C22 25.8(5) . . . . ?
N2 C9 C10 C22 -154.9(3) . . . . ?
C14 N3 C11 C12 0.2(4) . . . . ?
C14 N3 C11 C10 179.8(3) . . . . ?
C9 C10 C11 N3 -55.5(4) . . . . ?
C23 C10 C11 N3 66.1(4) . . . . ?
C22 C10 C11 N3 -175.6(3) . . . . ?
C9 C10 C11 C12 123.9(4) . . . . ?
C23 C10 C11 C12 -114.4(4) . . . . ?
C22 C10 C11 C12 3.8(5) . . . . ?
N3 C11 C12 C13 0.2(4) . . . . ?
C10 C11 C12 C13 -179.3(3) . . . . ?
C11 C12 C13 C14 -0.5(4) . . . . ?
C12 C13 C14 N3 0.7(4) . . . . ?
C12 C13 C14 C15 -178.1(3) . . . . ?
C11 N3 C14 C13 -0.6(4) . . . . ?
C11 N3 C14 C15 178.3(3) . . . . ?
C13 C14 C15 C16 -126.4(4) . . . . ?
N3 C14 C15 C16 55.0(4) . . . . ?
C13 C14 C15 C33 109.4(4) . . . . ?
N3 C14 C15 C33 -69.2(4) . . . . ?
C13 C14 C15 C24 -8.1(5) . . . . ?
N3 C14 C15 C24 173.3(3) . . . . ?
C19 N4 C16 C17 2.9(4) . . . . ?
C19 N4 C16 C15 -176.4(3) . . . . ?
C14 C15 C16 C17 93.7(5) . . . . ?
C33 C15 C16 C17 -141.7(4) . . . . ?
C24 C15 C16 C17 -24.5(5) . . . . ?
C14 C15 C16 N4 -87.2(4) . . . . ?
C33 C15 C16 N4 37.4(4) . . . . ?
C24 C15 C16 N4 154.6(3) . . . . ?
N4 C16 C17 C18 -2.0(4) . . . . ?
C15 C16 C17 C18 177.2(4) . . . . ?
C16 C17 C18 C19 0.5(4) . . . . ?
C17 C18 C19 N4 1.3(4) . . . . ?
C17 C18 C19 C20 -172.9(4) . . . . ?
C16 N4 C19 C18 -2.6(4) . . . . ?
C16 N4 C19 C20 172.7(3) . . . . ?
C2 C1 C20 C19 -127.2(4) . . . . ?
N1 C1 C20 C19 51.8(5) . . . . ?
C2 C1 C20 C26 -6.9(6) . . . . ?
N1 C1 C20 C26 172.1(3) . . . . ?
C2 C1 C20 C25 112.3(5) . . . . ?
N1 C1 C20 C25 -68.7(4) . . . . ?
C18 C19 C20 C1 -128.9(4) . . . . ?
N4 C19 C20 C1 57.4(4) . . . . ?
C18 C19 C20 C26 110.8(5) . . . . ?
N4 C19 C20 C26 -62.8(4) . . . . ?
C18 C19 C20 C25 -8.5(6) . . . . ?
N4 C19 C20 C25 177.8(3) . . . . ?
C6 C5 C27 C28 -4.2(6) . . . . ?
C4 C5 C27 C28 117.8(4) . . . . ?
C21 C5 C27 C28 -122.9(4) . . . . ?
C6 C5 C27 C32 173.8(4) . . . . ?
C4 C5 C27 C32 -64.2(5) . . . . ?
C21 C5 C27 C32 55.1(5) . . . . ?
C32 C27 C28 C29 1.7(7) . . . . ?
C5 C27 C28 C29 179.8(4) . . . . ?
C27 C28 C29 C30 -0.5(8) . . . . ?
C28 C29 C30 C31 -1.5(9) . . . . ?
C28 C29 C30 O1 180.0(5) . . . . ?
O1 C30 C31 C32 -179.3(5) . . . . ?
C29 C30 C31 C32 2.2(9) . . . . ?
C30 C31 C32 C27 -0.9(8) . . . . ?
C28 C27 C32 C31 -1.0(7) . . . . ?
C5 C27 C32 C31 -179.1(4) . . . . ?
C16 C15 C33 C38 -142.6(3) . . . . ?
C14 C15 C33 C38 -18.1(5) . . . . ?
C24 C15 C33 C38 99.7(4) . . . . ?
C16 C15 C33 C34 43.7(4) . . . . ?
C14 C15 C33 C34 168.2(3) . . . . ?
C24 C15 C33 C34 -74.0(4) . . . . ?
C38 C33 C34 C35 0.0(5) . . . . ?
C15 C33 C34 C35 174.0(3) . . . . ?
C33 C34 C35 C36 -2.5(6) . . . . ?
C34 C35 C36 O2 -176.3(3) . . . . ?
C34 C35 C36 C37 2.5(6) . . . . ?
C35 C36 C37 C38 -0.2(6) . . . . ?
O2 C36 C37 C38 178.7(4) . . . . ?
C34 C33 C38 C37 2.4(6) . . . . ?
C15 C33 C38 C37 -171.5(4) . . . . ?
C36 C37 C38 C33 -2.4(7) . . . . ?
O4 N5 C40 C41 -179.6(3) . . . . ?
C41 N5 C40 C41 0.3(6) 10_656 . . . ?
N5 C40 C41 N5 -0.3(6) . . . 10_656 ?

loop_
_platon_squeeze_void_nr
_platon_squeeze_void_average_x
_platon_squeeze_void_average_y
_platon_squeeze_void_average_z
_platon_squeeze_void_volume
_platon_squeeze_void_count_electrons
_platon_squeeze_void_content
1 0.000 0.000 0.000 31 8 ' '
2 0.000 0.000 0.500 616 101 ' '
3 0.333 0.667 0.167 614 101 ' '
4 0.333 0.667 0.667 30 8 ' '
5 0.667 0.333 0.833 616 101 ' '
6 0.667 0.333 0.333 30 8 ' '
